data_4349282
loop_
_publ_author_name
'Carravetta, Marina'
'Concistre, Maria'
'Levason, William'
'Reid, Gillian'
'Zhang, Wenjian'

_publ_section_title
;
 Rare Neutral Diphosphine Complexes of Scandium(III) and Yttrium(III)
 Halides.
;
_journal_issue 24
_journal_name_full 'Inorganic chemistry'
_journal_page_first 12890
_journal_page_last 12896
_journal_paper_doi 10.1021/acs.inorgchem.6b02268
_journal_volume 55
_journal_year 2016
_chemical_formula_sum 'C12 H32 I3 P4 Sc'
_chemical_formula_weight 725.92
_space_group_IT_number 141
_space_group_name_Hall '-I 4bd 2'
_space_group_name_H-M_alt 'I 41/a m d :2'
_symmetry_cell_setting tetragonal
_symmetry_space_group_name_Hall '-I 4bd 2'
_symmetry_space_group_name_H-M 'I 41/a m d :2'
_atom_sites_solution_hydrogens geom
_atom_sites_solution_primary direct
_atom_sites_solution_secondary difmap
_audit_creation_method SHELXL-97
_cell_angle_alpha 90.00
_cell_angle_beta 90.00
_cell_angle_gamma 90.00
_cell_formula_units_Z 8
_cell_length_a 13.902(2)
_cell_length_b 13.902(2)
_cell_length_c 25.589(8)
_cell_measurement_reflns_used 5018
_cell_measurement_temperature 100(2)
_cell_measurement_theta_max 27.5
_cell_measurement_theta_min 2.6
_cell_volume 4945.5(18)
_computing_cell_refinement
;
CrystalClear-SM Expert 2.0 r7 (Rigaku, 2011)
;
_computing_data_collection
;
CrystalClear-SM Expert 2.0 r7 (Rigaku, 2011)
;
_computing_data_reduction
;
CrystalClear-SM Expert 2.0 r7 (Rigaku, 2011)
;
_computing_molecular_graphics 'ORTEP-III (Farrugia, 1997)'
_computing_publication_material 'PLATON (Spek, 2003), WinGX (Farrugia, 1999) and enCIFer (Allen et al., 2004).'
_computing_structure_refinement 'SHELXL-97 (Sheldrick, 2008)'
_computing_structure_solution 'SHELXS-97 (Sheldrick, 1997)'
_diffrn_ambient_temperature 100(2)
_diffrn_detector 'CCD plate'
_diffrn_detector_area_resol_mean 28.5714
_diffrn_detector_type 'Rigaku HG Saturn724+ (2x2 bin mode)'
_diffrn_measured_fraction_theta_full 0.999
_diffrn_measured_fraction_theta_max 0.999
_diffrn_measurement_device 'four-circle \k diffractometer'
_diffrn_measurement_device_type 'Rigaku AFC12 (Right)'
_diffrn_measurement_method 'profile data from \w-scans'
_diffrn_measurement_specimen_support 'MiTeGen micromount'
_diffrn_radiation_collimation 'Confocal mirrors, VHF Varimax '
_diffrn_radiation_type MoK\a
_diffrn_radiation_wavelength 0.71075
_diffrn_reflns_av_R_equivalents 0.0665
_diffrn_reflns_av_sigmaI/netI 0.0372
_diffrn_reflns_limit_h_max 17
_diffrn_reflns_limit_h_min -17
_diffrn_reflns_limit_k_max 17
_diffrn_reflns_limit_k_min -10
_diffrn_reflns_limit_l_max 31
_diffrn_reflns_limit_l_min -31
_diffrn_reflns_number 13809
_diffrn_reflns_theta_full 26.35
_diffrn_reflns_theta_max 26.35
_diffrn_reflns_theta_min 2.61
_diffrn_source 'Rotating Anode'
_diffrn_source_current 55.0
_diffrn_source_power 2.475
_diffrn_source_voltage 45.0
_exptl_absorpt_coefficient_mu 4.295
_exptl_absorpt_correction_T_max 1.000
_exptl_absorpt_correction_T_min 0.766
_exptl_absorpt_correction_type multi-scan
_exptl_absorpt_process_details
;
Jacobson, R. (1998). REQAB. Private communication to the 
Rigaku Corporation, Tokyo, Japan.
;
_exptl_crystal_colour colourless
_exptl_crystal_density_diffrn 1.950
_exptl_crystal_density_method 'not measured'
_exptl_crystal_description fragment
_exptl_crystal_F_000 2752
_exptl_crystal_size_max 0.02
_exptl_crystal_size_mid 0.02
_exptl_crystal_size_min 0.01
_refine_diff_density_max 1.162
_refine_diff_density_min -0.903
_refine_diff_density_rms 0.135
_refine_ls_extinction_method none
_refine_ls_goodness_of_fit_ref 1.097
_refine_ls_hydrogen_treatment constr
_refine_ls_matrix_type full
_refine_ls_number_parameters 67
_refine_ls_number_reflns 1378
_refine_ls_number_restraints 0
_refine_ls_restrained_S_all 1.097
_refine_ls_R_factor_all 0.0474
_refine_ls_R_factor_gt 0.0326
_refine_ls_shift/su_max 0.001
_refine_ls_shift/su_mean 0.000
_refine_ls_structure_factor_coef Fsqd
_refine_ls_weighting_details 'calc w=1/[\s^2^(Fo^2^)+(0.0406P)^2^+24.4255P] where P=(Fo^2^+2Fc^2^)/3'
_refine_ls_weighting_scheme calc
_refine_ls_wR_factor_gt 0.0806
_refine_ls_wR_factor_ref 0.0881
_reflns_number_gt 1102
_reflns_number_total 1378
_reflns_threshold_expression >2\s(I)
_cod_data_source_file ic6b02268_si_001.cif
_cod_data_source_block 14rwz1120_[ScI3(Me2PCH2CH2PMe2)2]
_cod_original_cell_volume 4945.3(18)
_cod_original_sg_symbol_H-M 'I 41/a md'
_cod_database_code 4349282

loop_
_symmetry_equiv_pos_as_xyz
'x, y, z'
'-x+1/2, -y, z+1/2'
'-y+1/4, x+3/4, z+1/4'
'y+1/4, -x+1/4, z+3/4'
'-x+1/2, y, -z+1/2'
'x, -y, -z'
'y+1/4, x+3/4, -z+1/4'
'-y+1/4, -x+1/4, -z+3/4'
'x+1/2, y+1/2, z+1/2'
'-x+1, -y+1/2, z+1'
'-y+3/4, x+5/4, z+3/4'
'y+3/4, -x+3/4, z+5/4'
'-x+1, y+1/2, -z+1'
'x+1/2, -y+1/2, -z+1/2'
'y+3/4, x+5/4, -z+3/4'
'-y+3/4, -x+3/4, -z+5/4'
'-x, -y, -z'
'x-1/2, y, -z-1/2'
'y-1/4, -x-3/4, -z-1/4'
'-y-1/4, x-1/4, -z-3/4'
'x-1/2, -y, z-1/2'
'-x, y, z'
'-y-1/4, -x-3/4, z-1/4'
'y-1/4, x-1/4, z-3/4'
'-x+1/2, -y+1/2, -z+1/2'
'x, y+1/2, -z'
'y+1/4, -x-1/4, -z+1/4'
'-y+1/4, x+1/4, -z-1/4'
'x, -y+1/2, z'
'-x+1/2, y+1/2, z+1/2'
'-y+1/4, -x-1/4, z+1/4'
'y+1/4, x+1/4, z-1/4'

loop_
_atom_site_label
_atom_site_type_symbol
_atom_site_fract_x
_atom_site_fract_y
_atom_site_fract_z
_atom_site_U_iso_or_equiv
_atom_site_adp_type
_atom_site_occupancy
_atom_site_symmetry_multiplicity
_atom_site_calc_flag
_atom_site_refinement_flags
_atom_site_disorder_assembly
_atom_site_disorder_group
I1 I 0.5000 0.7500 0.02209(2) 0.02897(19) Uani 1 4 d S . .
I2 I 0.69885(4) 0.7500 0.14720(2) 0.04142(19) Uani 1 2 d S . .
Sc1 Sc 0.5000 0.7500 0.14123(7) 0.0201(4) Uani 1 4 d S . .
P1 P 0.5000 0.94142(13) 0.10870(7) 0.0323(4) Uani 1 2 d S . .
P2 P 0.5000 0.87356(14) 0.22902(7) 0.0325(4) Uani 1 2 d S . .
C1 C 0.6032(5) 0.9823(5) 0.0713(2) 0.0522(17) Uani 1 1 d . . .
H1A H 0.6079 0.9451 0.0389 0.078 Uiso 1 1 calc R . .
H1B H 0.6619 0.9732 0.0920 0.078 Uiso 1 1 calc R . .
H1C H 0.5956 1.0506 0.0629 0.078 Uiso 1 1 calc R . .
C2 C 0.5000 1.0300(6) 0.1628(3) 0.044(2) Uani 1 2 d S . .
C3 C 0.4439(8) 0.9908(8) 0.2077(4) 0.033(2) Uiso 0.50 1 d P A 1
H3A H 0.3763 0.9800 0.1971 0.040 Uiso 0.50 1 calc PR A 1
H3B H 0.4444 1.0372 0.2370 0.040 Uiso 0.50 1 calc PR A 1
C4 C 0.5878(9) 0.8515(9) 0.2843(5) 0.041(3) Uani 0.50 1 d P A 1
H4A H 0.6516 0.8378 0.2698 0.061 Uiso 0.50 1 calc PR A 1
H4B H 0.5660 0.7966 0.3051 0.061 Uiso 0.50 1 calc PR A 1
H4C H 0.5912 0.9088 0.3065 0.061 Uiso 0.50 1 calc PR A 1
C4A C 0.6023(8) 0.9085(9) 0.2597(5) 0.040(3) Uani 0.50 1 d P A 2
H4A1 H 0.5888 0.9648 0.2816 0.060 Uiso 0.50 1 calc PR A 2
H4A2 H 0.6511 0.9252 0.2336 0.060 Uiso 0.50 1 calc PR A 2
H4A3 H 0.6260 0.8558 0.2816 0.060 Uiso 0.50 1 calc PR A 2

loop_
_atom_site_aniso_label
_atom_site_aniso_U_11
_atom_site_aniso_U_22
_atom_site_aniso_U_33
_atom_site_aniso_U_23
_atom_site_aniso_U_13
_atom_site_aniso_U_12
I1 0.0266(4) 0.0361(4) 0.0242(3) 0.000 0.000 0.000
I2 0.0245(3) 0.0634(4) 0.0363(3) 0.000 -0.0021(2) 0.000
Sc1 0.0191(9) 0.0177(9) 0.0236(8) 0.000 0.000 0.000
P1 0.0434(12) 0.0202(9) 0.0332(10) 0.0047(8) 0.000 0.000
P2 0.0461(12) 0.0240(10) 0.0274(9) -0.0046(8) 0.000 0.000
C1 0.072(5) 0.033(3) 0.051(3) 0.008(3) 0.017(3) -0.013(3)
C2 0.067(6) 0.022(4) 0.042(4) -0.007(3) 0.000 0.000
C4 0.047(7) 0.038(7) 0.037(6) -0.006(5) -0.014(5) 0.005(6)
C4A 0.042(7) 0.036(7) 0.042(6) -0.007(6) -0.007(5) -0.003(5)

loop_
_atom_type_symbol
_atom_type_description
_atom_type_scat_dispersion_real
_atom_type_scat_dispersion_imag
_atom_type_scat_source
C C 0.0033 0.0016 'International Tables Vol C Tables 4.2.6.8 and 6.1.1.4'
H H 0.0000 0.0000 'International Tables Vol C Tables 4.2.6.8 and 6.1.1.4'
P P 0.1023 0.0942 'International Tables Vol C Tables 4.2.6.8 and 6.1.1.4'
Sc Sc 0.2519 0.3716 'International Tables Vol C Tables 4.2.6.8 and 6.1.1.4'
I I -0.4742 1.8119 'International Tables Vol C Tables 4.2.6.8 and 6.1.1.4'

loop_
_geom_angle_atom_site_label_1
_geom_angle_atom_site_label_2
_geom_angle_atom_site_label_3
_geom_angle
_geom_angle_site_symmetry_1
_geom_angle_site_symmetry_3
I2 Sc1 I2 173.67(7) 10_564 .
I2 Sc1 P1 90.944(9) 10_564 10_564
I2 Sc1 P1 90.944(9) . 10_564
I2 Sc1 P1 90.944(9) 10_564 .
I2 Sc1 P1 90.944(9) . .
P1 Sc1 P1 145.26(10) 10_564 .
I2 Sc1 P2 87.49(3) 10_564 .
I2 Sc1 P2 87.49(3) . .
P1 Sc1 P2 144.77(8) 10_564 .
P1 Sc1 P2 69.97(6) . .
I2 Sc1 P2 87.49(3) 10_564 10_564
I2 Sc1 P2 87.49(3) . 10_564
P1 Sc1 P2 69.97(6) 10_564 10_564
P1 Sc1 P2 144.77(8) . 10_564
P2 Sc1 P2 74.80(9) . 10_564
I2 Sc1 I1 93.16(4) 10_564 .
I2 Sc1 I1 93.16(4) . .
P1 Sc1 I1 72.63(5) 10_564 .
P1 Sc1 I1 72.63(5) . .
P2 Sc1 I1 142.60(5) . .
P2 Sc1 I1 142.60(5) 10_564 .
C1 P1 C1 104.4(5) 22_655 .
C1 P1 C2 100.7(3) 22_655 .
C1 P1 C2 100.7(3) . .
C1 P1 Sc1 117.1(2) 22_655 .
C1 P1 Sc1 117.1(2) . .
C2 P1 Sc1 114.3(3) . .
C4A P2 C4A 114.0(8) . 22_655
C4A P2 C3 62.6(5) . 22_655
C4A P2 C3 103.5(6) 22_655 22_655
C4A P2 C3 103.5(6) . .
C4A P2 C3 62.6(5) 22_655 .
C3 P2 C3 48.8(7) 22_655 .
C4A P2 C4 32.8(5) . .
C4A P2 C4 104.0(6) 22_655 .
C3 P2 C4 95.1(5) 22_655 .
C3 P2 C4 128.5(5) . .
C4A P2 C4 104.0(6) . 22_655
C4A P2 C4 32.8(5) 22_655 22_655
C3 P2 C4 128.5(5) 22_655 22_655
C3 P2 C4 95.1(5) . 22_655
C4 P2 C4 80.3(8) . 22_655
C4A P2 Sc1 122.8(4) . .
C4A P2 Sc1 122.8(4) 22_655 .
C3 P2 Sc1 107.2(3) 22_655 .
C3 P2 Sc1 107.2(3) . .
C4 P2 Sc1 119.7(4) . .
C4 P2 Sc1 119.7(4) 22_655 .
P1 C1 H1A 109.5 . .
P1 C1 H1B 109.5 . .
H1A C1 H1B 109.5 . .
P1 C1 H1C 109.5 . .
H1A C1 H1C 109.5 . .
H1B C1 H1C 109.5 . .
C3 C2 C3 63.1(9) 22_655 .
C3 C2 P1 109.4(6) 22_655 .
C3 C2 P1 109.4(6) . .
C2 C3 P2 108.8(7) . .
C2 C3 H3A 109.9 . .
P2 C3 H3A 109.9 . .
C2 C3 H3B 109.9 . .
P2 C3 H3B 109.9 . .
H3A C3 H3B 108.3 . .
P2 C4 H4A 109.5 . .
P2 C4 H4B 109.5 . .
P2 C4 H4C 109.5 . .
P2 C4A H4A1 109.5 . .
P2 C4A H4A2 109.5 . .
H4A1 C4A H4A2 109.5 . .
P2 C4A H4A3 109.5 . .
H4A1 C4A H4A3 109.5 . .
H4A2 C4A H4A3 109.5 . .

loop_
_geom_bond_atom_site_label_1
_geom_bond_atom_site_label_2
_geom_bond_distance
_geom_bond_site_symmetry_2
I1 Sc1 3.049(2) .
I2 Sc1 2.7686(7) .
Sc1 I2 2.7686(6) 10_564
Sc1 P1 2.7881(19) 10_564
Sc1 P1 2.7881(19) .
Sc1 P2 2.828(2) .
Sc1 P2 2.828(2) 10_564
P1 C1 1.816(6) 22_655
P1 C1 1.816(6) .
P1 C2 1.854(8) .
P2 C4A 1.696(11) .
P2 C4A 1.696(11) 22_655
P2 C3 1.887(11) 22_655
P2 C3 1.887(11) .
P2 C4 1.893(11) .
P2 C4 1.893(11) 22_655
C1 H1A 0.9800 .
C1 H1B 0.9800 .
C1 H1C 0.9800 .
C2 C3 1.492(13) 22_655
C2 C3 1.492(13) .
C3 H3A 0.9900 .
C3 H3B 0.9900 .
C4 H4A 0.9800 .
C4 H4B 0.9800 .
C4 H4C 0.9800 .
C4A H4A1 0.9800 .
C4A H4A2 0.9800 .
C4A H4A3 0.9800 .
